data_1531872
loop_
_publ_author_name
'Morozov, V.A.'
'Lazoryak, B.I.'
'Bobylev, A.P.'
'Gerasimova, N.V.'
'Pushkina, G.Ya.'
'Mikhailin, V.V.'
'Kirichenko, A.N.'
'Komissarova, L.N.'

_publ_section_title
;
 Structure and spectral properties of double phosphates and vanadates K3
 Eu (E O4)2 (E = P, V)
;
_journal_name_full 'Zhurnal Neorganicheskoi Khimii'
_journal_page_first 805
_journal_page_last 813
_journal_volume 46
_journal_year 2001
_chemical_formula_sum 'Eu K3 O8 P2'
_chemical_name_systematic 'K3 Eu (P O4)2'
_space_group_IT_number 11
_symmetry_space_group_name_Hall '-P 2yb'
_symmetry_space_group_name_H-M 'P 1 21/m 1'
_cell_angle_alpha 90
_cell_angle_beta 90.867
_cell_angle_gamma 90
_cell_formula_units_Z 2
_cell_length_a 9.455
_cell_length_b 5.6229
_cell_length_c 7.4185
_cell_volume 394.356
_citation_journal_id_ASTM ZNOKAQ
_cod_data_source_file Morozov_ZNOKAQ_2001_110.cif
_cod_data_source_block Eu1K3O8P2
_cod_original_cell_volume 394.3558
_cod_original_formula_sum 'Eu1 K3 O8 P2'
_cod_database_code 1531872

loop_
_symmetry_equiv_pos_as_xyz
x,y,z
-x,y+1/2,-z
-x,-y,-z
x,-y-1/2,z

loop_
_atom_site_label
_atom_site_type_symbol
_atom_site_fract_x
_atom_site_fract_y
_atom_site_fract_z
_atom_site_occupancy
_atom_site_U_iso_or_equiv
P1 P+5 0.9264 0.25 0.1905 1 0.0
O2 O-2 0.0763 0.25 0.287 1 0.0
K2 K+1 0.5812 0.25 0.2051 1 0.0
K3 K+1 0.9087 0.25 0.6354 1 0.0
P2 P+5 0.5884 0.25 0.7701 1 0.0
O6 O-2 0.3375 0.5271 0.1542 1 0.0
O5 O-2 0.4326 0.25 0.8261 1 0.0
Eu1 Eu+3 0.209 0.25 0.9933 1 0.0
K1 K+1 0.3093 0.25 0.4945 1 0.0
O4 O-2 0.6022 0.25 0.5629 1 0.0
O1 O-2 0.9496 0.25 0.9868 1 0.0
O3 O-2 0.1562 0.523 0.7542 1 0.0
